data_7120833
loop_
_publ_author_name
'Wu, Shu-Wei'
'Liu, Jia-Li'
'Liu, Feng'

_publ_section_title
;
 cis-Specific cyanofluorination of vinyl azides enabled by
 electron-donor-acceptor complexes: synthesis of
 \a-azido-\b-fluoronitriles
;
_journal_name_full 'Chem. Commun.'
_journal_paper_doi 10.1039/C7CC07165E
_journal_year 2017
_chemical_formula_moiety 'C20 H17 F N4 O, C H2 Cl2'
_chemical_formula_sum 'C21 H19 Cl2 F N4 O'
_chemical_formula_weight 433.30
_space_group_crystal_system monoclinic
_space_group_IT_number 14
_space_group_name_Hall '-P 2yn'
_space_group_name_H-M_alt 'P 1 21/n 1'
_symmetry_space_group_name_Hall '-P 2yn'
_symmetry_space_group_name_H-M 'P 1 21/n 1'
_atom_sites_solution_hydrogens geom
_atom_sites_solution_primary direct
_audit_creation_date 2017-03-28
_audit_creation_method
;
Olex2 1.2
(compiled 2017.02.23 svn.r3390 for OlexSys, GUI svn.r5320)
;
_audit_update_record
;
2017-06-17 deposited with the CCDC.
2017-10-27 downloaded from the CCDC.
;
_cell_angle_alpha 90
_cell_angle_beta 108.96(5)
_cell_angle_gamma 90
_cell_formula_units_Z 4
_cell_length_a 9.168(5)
_cell_length_b 26.759(9)
_cell_length_c 9.365(3)
_cell_measurement_reflns_used 939
_cell_measurement_temperature 293(2)
_cell_measurement_theta_max 20.6630
_cell_measurement_theta_min 4.5290
_cell_volume 2172.8(17)
_computing_cell_refinement
;
CrysAlisPro, Agilent Technologies,
Version 1.171.37.35 (release 13-08-2014 CrysAlis171 .NET)
(compiled Aug 13 2014,18:06:01)
;
_computing_data_collection
;
CrysAlisPro, Agilent Technologies,
Version 1.171.37.35 (release 13-08-2014 CrysAlis171 .NET)
(compiled Aug 13 2014,18:06:01)
;
_computing_data_reduction
;
CrysAlisPro, Agilent Technologies,
Version 1.171.37.35 (release 13-08-2014 CrysAlis171 .NET)
(compiled Aug 13 2014,18:06:01)
;
_computing_molecular_graphics 'Olex2 (Dolomanov et al., 2009)'
_computing_publication_material 'Olex2 (Dolomanov et al., 2009)'
_computing_structure_refinement 'XL (Sheldrick, 2008)'
_computing_structure_solution 'XS (Sheldrick, 2008)'
_diffrn_ambient_temperature 293(2)
_diffrn_detector 'CCD plate'
_diffrn_detector_area_resol_mean 10.4471
_diffrn_detector_type Atlas
_diffrn_measured_fraction_theta_full 0.997
_diffrn_measured_fraction_theta_max 0.997
_diffrn_measurement_details
;
#__ type_ start__ end____ width___ exp.time_
  1 omega   38.00   63.80   0.3000   15.0000
omega____ theta____ kappa____ phi______ frames
    -       10.8090  178.0000   60.0000 86

#__ type_ start__ end____ width___ exp.time_
  2 omega  -52.00   42.20   0.3000   15.0000
omega____ theta____ kappa____ phi______ frames
    -       10.8090  -77.0000   90.0000 314

#__ type_ start__ end____ width___ exp.time_
  3 omega  -11.00   14.20   0.3000   15.0000
omega____ theta____ kappa____ phi______ frames
    -      -11.7465  -99.0000   90.0000 84

#__ type_ start__ end____ width___ exp.time_
  4 omega  -69.00   13.50   0.3000   15.0000
omega____ theta____ kappa____ phi______ frames
    -      -11.7465  -57.0000 -180.0000 275
;
_diffrn_measurement_device 'four-circle diffractometer'
_diffrn_measurement_device_type 'Xcalibur, Atlas, Gemini'
_diffrn_measurement_method '\w scans'
_diffrn_orient_matrix_UB_11 0.0530256000
_diffrn_orient_matrix_UB_12 0.0127759000
_diffrn_orient_matrix_UB_13 -0.0279086000
_diffrn_orient_matrix_UB_21 0.0207891000
_diffrn_orient_matrix_UB_22 -0.0230032000
_diffrn_orient_matrix_UB_23 -0.0256948000
_diffrn_orient_matrix_UB_31 -0.0585786000
_diffrn_orient_matrix_UB_32 0.0033147000
_diffrn_orient_matrix_UB_33 -0.0705643000
_diffrn_radiation_monochromator graphite
_diffrn_radiation_probe x-ray
_diffrn_radiation_type MoK\a
_diffrn_radiation_wavelength 0.71073
_diffrn_reflns_av_R_equivalents 0.1026
_diffrn_reflns_av_unetI/netI 0.1323
_diffrn_reflns_Laue_measured_fraction_full 0.997
_diffrn_reflns_Laue_measured_fraction_max 0.997
_diffrn_reflns_limit_h_max 11
_diffrn_reflns_limit_h_min -7
_diffrn_reflns_limit_k_max 33
_diffrn_reflns_limit_k_min -33
_diffrn_reflns_limit_l_max 10
_diffrn_reflns_limit_l_min -11
_diffrn_reflns_number 12518
_diffrn_reflns_point_group_measured_fraction_full 0.997
_diffrn_reflns_point_group_measured_fraction_max 0.997
_diffrn_reflns_theta_full 25.242
_diffrn_reflns_theta_max 26.371
_diffrn_reflns_theta_min 3.101
_diffrn_source 'Enhance (Mo) X-ray Source'
_exptl_absorpt_coefficient_mu 0.326
_exptl_absorpt_correction_T_max 1.00000
_exptl_absorpt_correction_T_min 0.00445
_exptl_absorpt_correction_type multi-scan
_exptl_absorpt_process_details
;
CrysAlisPro, Agilent Technologies,
Version 1.171.37.35 (release 13-08-2014 CrysAlis171 .NET)
(compiled Aug 13 2014,18:06:01)
Empirical absorption correction using spherical harmonics,
 implemented in SCALE3 ABSPACK scaling algorithm.
Empirical absorption correction using spherical harmonics,
 implemented in SCALE3 ABSPACK scaling algorithm.
;
_exptl_crystal_colour 'clear light colourless'
_exptl_crystal_density_diffrn 1.325
_exptl_crystal_description block
_exptl_crystal_F_000 896
_exptl_crystal_size_max 0.5
_exptl_crystal_size_mid 0.2
_exptl_crystal_size_min 0.15
_refine_diff_density_max 0.248
_refine_diff_density_min -0.235
_refine_diff_density_rms 0.048
_refine_ls_extinction_coef 0.007(2)
_refine_ls_extinction_expression Fc^*^=kFc[1+0.001xFc^2^\l^3^/sin(2\q)]^-1/4^
_refine_ls_extinction_method 'SHELXL-2014/7 (Sheldrick 2014'
_refine_ls_goodness_of_fit_ref 0.970
_refine_ls_hydrogen_treatment constr
_refine_ls_matrix_type full
_refine_ls_number_parameters 283
_refine_ls_number_reflns 4444
_refine_ls_number_restraints 0
_refine_ls_restrained_S_all 0.970
_refine_ls_R_factor_all 0.2290
_refine_ls_R_factor_gt 0.0823
_refine_ls_shift/su_max 0.000
_refine_ls_shift/su_mean 0.000
_refine_ls_structure_factor_coef Fsqd
_refine_ls_weighting_details 'w=1/[\s^2^(Fo^2^)+(0.1000P)^2^] where P=(Fo^2^+2Fc^2^)/3'
_refine_ls_weighting_scheme calc
_refine_ls_wR_factor_gt 0.1930
_refine_ls_wR_factor_ref 0.2800
_reflns_Friedel_coverage 0.000
_reflns_number_gt 1535
_reflns_number_total 4444
_reflns_threshold_expression 'I > 2\s(I)'
_cod_data_source_file c7cc07165e2.cif
_cod_data_source_block g170327c
_cod_original_cell_volume 2172.7(17)
_cod_database_code 7120833
_shelx_shelxl_version_number 2014/7
_shelx_space_group_comment
;
The symmetry employed for this shelxl refinement is uniquely defined
by the following loop, which should always be used as a source of
symmetry information in preference to the above space-group names.
They are only intended as comments.
;
_reflns_odcompleteness_completeness 99.65
_reflns_odcompleteness_iscentric 1
_reflns_odcompleteness_theta 26.32
_olex2_refinement_description
;
1. Fixed Uiso
 At 1.2 times of:
  All C(H) groups, All C(H,H) groups, All C(H,H,H,H) groups
 At 1.5 times of:
  All C(H,H,H) groups
2. Others
 Sof(H21D)=Sof(H21C)=Sof(Cl1A)=Sof(Cl2A)=1-FVAR(1)
 Sof(Cl1)=Sof(Cl2)=Sof(H21B)=Sof(H21A)=FVAR(1)
3.a Ternary CH refined with riding coordinates:
 C1(H1)
3.b Secondary CH2 refined with riding coordinates:
 C2(H2A,H2B), C3(H3A,H3B), C21(H21B,H21A), C21(H21D,H21C)
3.c Aromatic/amide H refined with riding coordinates:
 C5(H5), C6(H6), C7(H7), C8(H8), C12(H12), C15(H15), C16(H16), C18(H18),
 C19(H19)
3.d Idealised Me refined as rotating group:
 C20(H20A,H20B,H20C)
;
_olex2_submission_special_instructions 'No special instructions were received'

loop_
_space_group_symop_operation_xyz
'x, y, z'
'-x+1/2, y+1/2, -z+1/2'
'-x, -y, -z'
'x-1/2, -y-1/2, z-1/2'

loop_
_atom_site_label
_atom_site_type_symbol
_atom_site_fract_x
_atom_site_fract_y
_atom_site_fract_z
_atom_site_U_iso_or_equiv
_atom_site_adp_type
_atom_site_occupancy
_atom_site_site_symmetry_order
_atom_site_calc_flag
_atom_site_refinement_flags_posn
_atom_site_refinement_flags_occupancy
_atom_site_disorder_assembly
_atom_site_disorder_group
F1 F 0.8771(4) 0.34730(11) 0.4677(3) 0.1076(11) Uani 1 1 d . . . .
O1 O 1.2091(5) 0.01544(14) 0.4432(4) 0.1116(13) Uani 1 1 d . . . .
N1 N 0.5077(6) 0.34489(17) 0.4893(4) 0.0974(15) Uani 1 1 d . . . .
N2 N 0.7882(4) 0.25473(13) 0.5591(3) 0.0620(10) Uani 1 1 d . . . .
N3 N 0.6957(4) 0.24402(15) 0.4183(3) 0.0692(11) Uani 1 1 d . . . .
N4 N 0.7458(4) 0.20150(15) 0.3803(3) 0.0713(11) Uani 1 1 d . . . .
C1 C 0.9006(6) 0.33809(17) 0.6221(4) 0.0757(14) Uani 1 1 d . . . .
H1 H 1.0007 0.3217 0.6664 0.091 Uiso 1 1 calc R . . .
C2 C 0.9003(7) 0.38620(17) 0.7056(6) 0.0942(17) Uani 1 1 d . . . .
H2A H 0.7994 0.4017 0.6682 0.113 Uiso 1 1 calc R . . .
H2B H 0.9753 0.4092 0.6894 0.113 Uiso 1 1 calc R . . .
C3 C 0.9406(6) 0.37493(19) 0.8728(5) 0.0875(16) Uani 1 1 d . . . .
H3A H 1.0510 0.3695 0.9151 0.105 Uiso 1 1 calc R . . .
H3B H 0.9152 0.4038 0.9227 0.105 Uiso 1 1 calc R . . .
C4 C 0.8581(5) 0.32986(17) 0.9062(4) 0.0693(13) Uani 1 1 d . . . .
C5 C 0.8610(7) 0.3205(2) 1.0546(5) 0.0931(17) Uani 1 1 d . . . .
H5 H 0.9110 0.3429 1.1304 0.112 Uiso 1 1 calc R . . .
C6 C 0.7932(8) 0.2797(3) 1.0900(6) 0.0995(19) Uani 1 1 d . . . .
H6 H 0.7987 0.2744 1.1898 0.119 Uiso 1 1 calc R . . .
C7 C 0.7164(7) 0.2459(2) 0.9821(6) 0.0968(18) Uani 1 1 d . . . .
H7 H 0.6684 0.2182 1.0070 0.116 Uiso 1 1 calc R . . .
C8 C 0.7118(6) 0.25414(18) 0.8334(5) 0.0743(14) Uani 1 1 d . . . .
H8 H 0.6599 0.2317 0.7584 0.089 Uiso 1 1 calc R . . .
C9 C 0.7833(5) 0.29518(17) 0.7963(4) 0.0663(12) Uani 1 1 d . . . .
C10 C 0.7736(5) 0.30246(16) 0.6310(4) 0.0580(11) Uani 1 1 d . . . .
C11 C 0.6213(6) 0.32414(18) 0.5450(5) 0.0718(13) Uani 1 1 d . . . .
C12 C 0.8966(5) 0.21924(16) 0.6111(4) 0.0637(12) Uani 1 1 d . . . .
H12 H 0.9734 0.2182 0.7048 0.076 Uiso 1 1 calc R . . .
C13 C 0.8698(5) 0.18500(16) 0.4968(4) 0.0625(12) Uani 1 1 d . . . .
C14 C 0.9539(5) 0.13989(16) 0.4857(4) 0.0637(12) Uani 1 1 d . . . .
C15 C 1.0384(6) 0.11346(18) 0.6139(5) 0.0786(14) Uani 1 1 d . . . .
H15 H 1.0375 0.1241 0.7081 0.094 Uiso 1 1 calc R . . .
C16 C 1.1242(6) 0.07151(19) 0.6044(6) 0.0877(16) Uani 1 1 d . . . .
H16 H 1.1798 0.0544 0.6915 0.105 Uiso 1 1 calc R . . .
C17 C 1.1264(6) 0.05554(18) 0.4667(6) 0.0800(14) Uani 1 1 d . . . .
C18 C 1.0411(7) 0.08081(19) 0.3377(5) 0.0857(15) Uani 1 1 d . . . .
H18 H 1.0408 0.0696 0.2436 0.103 Uiso 1 1 calc R . . .
C19 C 0.9570(6) 0.12224(18) 0.3480(5) 0.0768(14) Uani 1 1 d . . . .
H19 H 0.9007 0.1389 0.2601 0.092 Uiso 1 1 calc R . . .
C20 C 1.2951(9) -0.0131(2) 0.5690(8) 0.137(2) Uani 1 1 d . . . .
H20A H 1.3391 -0.0414 0.5352 0.205 Uiso 1 1 calc GR . . .
H20B H 1.2287 -0.0243 0.6233 0.205 Uiso 1 1 calc GR . . .
H20C H 1.3762 0.0071 0.6341 0.205 Uiso 1 1 calc GR . . .
Cl1 Cl 0.6234(7) 0.0825(3) 0.8580(15) 0.278(5) Uani 0.697(12) 1 d . P A 1
Cl2 Cl 0.8007(13) 0.0006(2) 0.9968(5) 0.235(5) Uani 0.697(12) 1 d . P A 1
C21 C 0.7854(11) 0.0501(3) 0.8758(10) 0.181(4) Uani 1 1 d . . . .
H21B H 0.8744 0.0717 0.9145 0.217 Uiso 0.697(12) 1 calc R P A 1
H21A H 0.7834 0.0378 0.7777 0.217 Uiso 0.697(12) 1 calc R P A 1
H21D H 0.8779 0.0669 0.9382 0.217 Uiso 0.303(12) 1 calc R P A 2
H21C H 0.8146 0.0224 0.8238 0.217 Uiso 0.303(12) 1 calc R P A 2
Cl1A Cl 0.6738(16) 0.0877(6) 0.7594(10) 0.197(6) Uani 0.303(12) 1 d . P A 2
Cl2A Cl 0.657(2) 0.0266(6) 0.9995(14) 0.247(8) Uani 0.303(12) 1 d . P A 2

loop_
_atom_site_aniso_label
_atom_site_aniso_U_11
_atom_site_aniso_U_22
_atom_site_aniso_U_33
_atom_site_aniso_U_23
_atom_site_aniso_U_13
_atom_site_aniso_U_12
F1 0.118(3) 0.129(2) 0.0784(17) 0.0221(16) 0.0352(16) -0.018(2)
O1 0.118(4) 0.086(2) 0.130(3) 0.002(2) 0.040(3) 0.024(3)
N1 0.083(4) 0.112(4) 0.081(3) 0.006(2) 0.006(2) 0.032(3)
N2 0.064(3) 0.071(2) 0.0425(17) -0.0019(15) 0.0066(16) 0.002(2)
N3 0.060(3) 0.087(3) 0.0481(19) -0.0008(17) -0.0007(16) 0.002(2)
N4 0.061(3) 0.085(3) 0.056(2) 0.0002(19) 0.0025(17) -0.003(2)
C1 0.083(4) 0.087(3) 0.057(3) 0.004(2) 0.022(2) 0.003(3)
C2 0.084(4) 0.074(3) 0.120(4) -0.002(3) 0.028(3) 0.001(3)
C3 0.076(4) 0.087(4) 0.091(3) -0.026(3) 0.015(3) 0.003(3)
C4 0.061(3) 0.076(3) 0.065(3) -0.011(2) 0.012(2) 0.013(3)
C5 0.087(4) 0.127(5) 0.061(3) -0.018(3) 0.017(3) 0.024(4)
C6 0.104(5) 0.134(5) 0.070(3) 0.014(4) 0.041(3) 0.022(4)
C7 0.104(5) 0.105(4) 0.096(4) 0.021(3) 0.054(3) 0.019(4)
C8 0.078(4) 0.079(3) 0.067(3) 0.006(2) 0.023(2) 0.008(3)
C9 0.056(3) 0.075(3) 0.064(2) 0.002(2) 0.015(2) 0.000(2)
C10 0.046(3) 0.070(3) 0.051(2) 0.0112(19) 0.0071(18) -0.001(2)
C11 0.065(4) 0.085(3) 0.061(2) 0.004(2) 0.014(2) 0.008(3)
C12 0.060(3) 0.070(3) 0.052(2) 0.001(2) 0.0046(19) -0.003(2)
C13 0.059(3) 0.071(3) 0.051(2) 0.000(2) 0.008(2) -0.003(2)
C14 0.062(3) 0.072(3) 0.051(2) -0.002(2) 0.0109(19) -0.008(2)
C15 0.081(4) 0.083(3) 0.068(3) 0.000(2) 0.019(2) 0.001(3)
C16 0.087(4) 0.088(4) 0.085(3) 0.019(3) 0.023(3) 0.011(3)
C17 0.082(4) 0.070(3) 0.091(4) -0.004(3) 0.031(3) -0.001(3)
C18 0.091(4) 0.088(3) 0.075(3) -0.013(3) 0.023(3) 0.001(3)
C19 0.084(4) 0.082(3) 0.059(3) -0.004(2) 0.016(2) 0.003(3)
C20 0.124(6) 0.116(5) 0.170(6) 0.018(5) 0.046(5) 0.036(5)
Cl1 0.177(5) 0.262(6) 0.386(12) -0.006(8) 0.079(6) 0.060(4)
Cl2 0.366(11) 0.135(3) 0.176(3) -0.017(2) 0.049(4) -0.054(5)
C21 0.155(9) 0.170(8) 0.206(9) 0.018(7) 0.043(7) -0.015(7)
Cl1A 0.132(9) 0.314(13) 0.111(6) 0.025(6) -0.008(5) 0.007(8)
Cl2A 0.35(2) 0.184(11) 0.250(11) 0.006(8) 0.154(12) 0.013(13)

loop_
_atom_type_symbol
_atom_type_description
_atom_type_scat_dispersion_real
_atom_type_scat_dispersion_imag
_atom_type_scat_source
C C 0.0033 0.0016 'International Tables Vol C Tables 4.2.6.8 and 6.1.1.4'
H H 0.0000 0.0000 'International Tables Vol C Tables 4.2.6.8 and 6.1.1.4'
Cl Cl 0.1484 0.1585 'International Tables Vol C Tables 4.2.6.8 and 6.1.1.4'
F F 0.0171 0.0103 'International Tables Vol C Tables 4.2.6.8 and 6.1.1.4'
N N 0.0061 0.0033 'International Tables Vol C Tables 4.2.6.8 and 6.1.1.4'
O O 0.0106 0.0060 'International Tables Vol C Tables 4.2.6.8 and 6.1.1.4'

loop_
_geom_angle_atom_site_label_1
_geom_angle_atom_site_label_2
_geom_angle_atom_site_label_3
_geom_angle
C17 O1 C20 118.5(5)
N3 N2 C10 120.8(3)
C12 N2 N3 111.1(3)
C12 N2 C10 127.8(3)
N4 N3 N2 106.5(3)
N3 N4 C13 109.6(3)
F1 C1 C2 110.9(4)
F1 C1 C10 107.4(3)
C2 C1 C10 112.1(4)
C1 C2 C3 109.0(4)
C4 C3 C2 113.7(4)
C5 C4 C3 119.9(4)
C9 C4 C3 122.7(4)
C9 C4 C5 117.4(5)
C6 C5 C4 121.7(5)
C5 C6 C7 121.3(5)
C6 C7 C8 118.3(5)
C9 C8 C7 120.9(5)
C4 C9 C10 121.0(4)
C8 C9 C4 120.3(4)
C8 C9 C10 118.6(4)
N2 C10 C1 109.5(4)
N2 C10 C9 111.6(3)
N2 C10 C11 107.5(3)
C1 C10 C9 109.8(3)
C11 C10 C1 109.0(4)
C11 C10 C9 109.4(4)
N1 C11 C10 172.8(5)
N2 C12 C13 105.4(3)
N4 C13 C12 107.4(4)
N4 C13 C14 122.2(4)
C12 C13 C14 130.3(4)
C15 C14 C13 121.3(4)
C19 C14 C13 121.5(4)
C19 C14 C15 117.2(4)
C16 C15 C14 121.5(4)
C17 C16 C15 119.7(5)
O1 C17 C18 115.2(5)
C16 C17 O1 125.1(5)
C16 C17 C18 119.6(5)
C19 C18 C17 120.3(4)
C18 C19 C14 121.6(4)
Cl1 C21 Cl2 110.1(7)
Cl1A C21 Cl2A 103.1(8)

loop_
_geom_bond_atom_site_label_1
_geom_bond_atom_site_label_2
_geom_bond_distance
F1 C1 1.412(4)
O1 C17 1.373(6)
O1 C20 1.410(7)
N1 C11 1.146(6)
N2 N3 1.346(4)
N2 C10 1.470(5)
N2 C12 1.346(5)
N3 N4 1.319(5)
N4 C13 1.368(5)
C1 C2 1.506(6)
C1 C10 1.527(6)
C2 C3 1.518(6)
C3 C4 1.509(7)
C4 C5 1.404(6)
C4 C9 1.390(6)
C5 C6 1.351(7)
C6 C7 1.367(8)
C7 C8 1.397(6)
C8 C9 1.380(6)
C9 C10 1.533(5)
C10 C11 1.485(6)
C12 C13 1.369(5)
C13 C14 1.454(6)
C14 C15 1.392(6)
C14 C19 1.383(6)
C15 C16 1.390(6)
C16 C17 1.364(6)
C17 C18 1.383(6)
C18 C19 1.372(6)
Cl1 C21 1.682(11)
Cl2 C21 1.718(9)
C21 Cl1A 1.590(14)
C21 Cl2A 2.002(17)
